data_2226912
loop_
_publ_author_name
'Ahmadi, Roya'
'Kalateh, Khadijeh'
'Amani, Vahid'

_publ_section_title
;
 Dibromido(2,3,5,6-tetra-2-pyridylpyrazine-\k^3^<i>N</i>^2^,<i>N</i>^1^,<i>N</i>^6^)zinc(II)
;
_journal_coeditor_code HB5552
_journal_issue 8
_journal_name_full 'Acta Crystallographica Section E'
_journal_page_first m959
_journal_page_last m960
_journal_paper_doi 10.1107/S1600536810027820
_journal_volume 66
_journal_year 2010
_chemical_formula_iupac '[Zn Br2 (C24 H16 N6)]'
_chemical_formula_moiety 'C24 H16 Br2 N6 Zn1'
_chemical_formula_sum 'C24 H16 Br2 N6 Zn'
_chemical_formula_weight 613.62
_chemical_name_systematic
;
Dibromido(2,3,5,6-tetra-2-pyridylpyrazine-
\k^3^<i>N</i>^2^,<i>N</i>^1^,<i>N</i>^6^)zinc(II)
;
_space_group_IT_number 2
_symmetry_cell_setting triclinic
_symmetry_space_group_name_Hall '-P 1'
_symmetry_space_group_name_H-M 'P -1'
_atom_sites_solution_hydrogens geom
_atom_sites_solution_primary direct
_atom_sites_solution_secondary difmap
_audit_creation_method SHELXL-97
_cell_angle_alpha 64.898(6)
_cell_angle_beta 83.187(6)
_cell_angle_gamma 77.901(6)
_cell_formula_units_Z 2
_cell_length_a 10.3985(8)
_cell_length_b 10.5378(8)
_cell_length_c 12.3034(10)
_cell_measurement_reflns_used 998
_cell_measurement_temperature 298(2)
_cell_measurement_theta_max 29.29
_cell_measurement_theta_min 1.83
_cell_volume 1193.05(17)
_computing_cell_refinement 'SAINT (Bruker, 1998)'
_computing_data_collection 'SMART (Bruker, 1998)'
_computing_data_reduction 'SAINT (Bruker, 1998)'
_computing_molecular_graphics 'SHELXTL (Sheldrick, 2008)'
_computing_publication_material 'WinGX (Farrugia, 1999)'
_computing_structure_refinement 'SHELXTL (Sheldrick, 2008)'
_computing_structure_solution 'SHELXTL (Sheldrick, 2008)'
_diffrn_ambient_temperature 298(2)
_diffrn_measured_fraction_theta_full 0.990
_diffrn_measured_fraction_theta_max 0.990
_diffrn_measurement_device_type 'Bruker SMART CCD'
_diffrn_measurement_method 'phi and omega scans'
_diffrn_radiation_monochromator graphite
_diffrn_radiation_source 'fine-focus sealed tube'
_diffrn_radiation_type MoK\a
_diffrn_radiation_wavelength 0.71073
_diffrn_reflns_av_R_equivalents 0.0494
_diffrn_reflns_av_sigmaI/netI 0.0409
_diffrn_reflns_limit_h_max 14
_diffrn_reflns_limit_h_min -14
_diffrn_reflns_limit_k_max 14
_diffrn_reflns_limit_k_min -13
_diffrn_reflns_limit_l_max 16
_diffrn_reflns_limit_l_min -16
_diffrn_reflns_number 13823
_diffrn_reflns_theta_full 29.20
_diffrn_reflns_theta_max 29.20
_diffrn_reflns_theta_min 1.83
_diffrn_standards_number 0
_exptl_absorpt_coefficient_mu 4.403
_exptl_absorpt_correction_T_max 0.369
_exptl_absorpt_correction_T_min 0.206
_exptl_absorpt_correction_type multi-scan
_exptl_absorpt_process_details '(SADABS; Bruker, 1998)'
_exptl_crystal_colour Yellow
_exptl_crystal_density_diffrn 1.708
_exptl_crystal_density_method 'not measured'
_exptl_crystal_description Prism
_exptl_crystal_F_000 604
_exptl_crystal_size_max 0.50
_exptl_crystal_size_mid 0.40
_exptl_crystal_size_min 0.28
_refine_diff_density_max 0.890
_refine_diff_density_min -0.914
_refine_ls_extinction_method none
_refine_ls_goodness_of_fit_ref 1.135
_refine_ls_hydrogen_treatment constr
_refine_ls_matrix_type full
_refine_ls_number_parameters 298
_refine_ls_number_reflns 6412
_refine_ls_number_restraints 0
_refine_ls_restrained_S_all 1.135
_refine_ls_R_factor_all 0.0719
_refine_ls_R_factor_gt 0.0512
_refine_ls_shift/su_max 0.010
_refine_ls_shift/su_mean 0.001
_refine_ls_structure_factor_coef Fsqd
_refine_ls_weighting_details 'calc w=1/[\s^2^(Fo^2^)+(0.0524P)^2^+0.8386P] where P=(Fo^2^+2Fc^2^)/3'
_refine_ls_weighting_scheme calc
_refine_ls_wR_factor_gt 0.1156
_refine_ls_wR_factor_ref 0.1255
_reflns_number_gt 4954
_reflns_number_total 6412
_reflns_threshold_expression I>2\s(I)
_cod_data_source_file hb5552.cif
_cod_data_source_block I
_cod_original_cell_volume 1193.05(16)
_cod_original_formula_sum 'C24 H16 Br2 N6 Zn1'
_cod_database_code 2226912
_cod_database_fobs_code 2226912

loop_
_symmetry_equiv_pos_site_id
_symmetry_equiv_pos_as_xyz
1 x,y,z
2 -x,-y,-z

loop_
_atom_site_type_symbol
_atom_site_label
_atom_site_fract_x
_atom_site_fract_y
_atom_site_fract_z
_atom_site_U_iso_or_equiv
_atom_site_adp_type
_atom_site_calc_flag
_atom_site_refinement_flags
_atom_site_occupancy
_atom_site_disorder_assembly
_atom_site_disorder_group
Zn Zn1 0.69495(4) 0.37649(4) 0.71272(4) 0.03753(11) Uani d . 1 . .
Br Br2 0.62972(5) 0.62861(4) 0.64284(4) 0.05470(13) Uani d . 1 . .
Br Br1 0.52355(5) 0.24651(6) 0.74414(5) 0.07140(16) Uani d . 1 . .
N N5 1.1123(3) 0.0445(4) 0.5766(3) 0.0452(7) Uani d . 1 . .
N N3 1.1520(3) 0.1584(3) 0.7992(3) 0.0397(6) Uani d . 1 . .
C C7 1.0799(3) 0.2101(4) 0.8729(3) 0.0379(7) Uani d . 1 . .
C C20 0.9186(3) 0.3265(3) 0.5446(3) 0.0352(7) Uani d . 1 . .
C C16 1.3156(3) 0.0461(4) 0.6499(3) 0.0397(7) Uani d . 1 . .
H H16 1.3598 0.0784 0.6918 0.048 Uiso calc R 1 . .
C C6 0.9439(3) 0.2551(4) 0.8580(3) 0.0350(7) Uani d . 1 . .
C C17 1.1801(3) 0.0874(4) 0.6368(3) 0.0363(7) Uani d . 1 . .
N N6 0.7888(3) 0.3729(3) 0.5459(3) 0.0407(7) Uani d . 1 . .
N N2 0.8986(3) 0.2850(3) 0.7503(2) 0.0339(6) Uani d . 1 . .
C C8 1.1517(4) 0.2208(4) 0.9655(3) 0.0423(8) Uani d . 1 . .
C C19 0.9768(3) 0.2574(4) 0.6653(3) 0.0341(6) Uani d . 1 . .
C C5 0.8400(4) 0.2731(4) 0.9463(3) 0.0377(7) Uani d . 1 . .
C C18 1.1009(3) 0.1719(4) 0.6992(3) 0.0353(7) Uani d . 1 . .
N N4 1.1146(3) 0.3429(4) 0.9781(3) 0.0457(7) Uani d . 1 . .
N N1 0.7200(3) 0.3285(4) 0.9022(3) 0.0475(7) Uani d . 1 . .
C C13 1.1800(4) -0.0388(5) 0.5255(4) 0.0499(9) Uani d . 1 . .
H H13 1.1346 -0.0669 0.4811 0.060 Uiso calc R 1 . .
C C15 1.3823(4) -0.0435(4) 0.5994(3) 0.0453(8) Uani d . 1 . .
H H15 1.4724 -0.0751 0.6087 0.054 Uiso calc R 1 . .
C C21 0.9930(4) 0.3513(4) 0.4381(3) 0.0448(8) Uani d . 1 . .
H H21 1.0837 0.3210 0.4388 0.054 Uiso calc R 1 . .
C C3 0.7577(5) 0.2571(5) 1.1400(4) 0.0567(11) Uani d . 1 . .
H H3 0.7711 0.2326 1.2204 0.068 Uiso calc R 1 . .
C C23 0.7940(5) 0.4678(5) 0.3319(4) 0.0584(11) Uani d . 1 . .
H H23 0.7493 0.5150 0.2605 0.070 Uiso calc R 1 . .
C C12 1.1751(5) 0.3588(5) 1.0604(4) 0.0592(11) Uani d . 1 . .
H H12 1.1516 0.4439 1.0696 0.071 Uiso calc R 1 . .
C C1 0.6194(5) 0.3486(6) 0.9748(4) 0.0646(13) Uani d . 1 . .
H H1 0.5356 0.3851 0.9440 0.078 Uiso calc R 1 . .
C C22 0.9278(5) 0.4225(5) 0.3307(3) 0.0525(10) Uani d . 1 . .
H H22 0.9746 0.4396 0.2581 0.063 Uiso calc R 1 . .
C C9 1.2494(5) 0.1128(6) 1.0304(5) 0.0731(16) Uani d . 1 . .
H H9 1.2749 0.0302 1.0174 0.088 Uiso calc R 1 . .
C C24 0.7276(4) 0.4421(5) 0.4402(4) 0.0548(10) Uani d . 1 . .
H H24 0.6371 0.4735 0.4410 0.066 Uiso calc R 1 . .
C C2 0.6354(5) 0.3171(6) 1.0948(4) 0.0660(13) Uani d . 1 . .
H H2 0.5648 0.3364 1.1427 0.079 Uiso calc R 1 . .
C C11 1.2693(7) 0.2565(7) 1.1313(6) 0.0866(19) Uani d . 1 . .
H H11 1.3067 0.2706 1.1893 0.104 Uiso calc R 1 . .
C C10 1.3082(7) 0.1332(8) 1.1165(7) 0.103(3) Uani d . 1 . .
H H10 1.3737 0.0629 1.1635 0.123 Uiso calc R 1 . .
C C14 1.3150(4) -0.0862(4) 0.5348(4) 0.0486(9) Uani d . 1 . .
H H14 1.3587 -0.1453 0.4983 0.058 Uiso calc R 1 . .
C C4 0.8616(4) 0.2330(5) 1.0660(3) 0.0488(9) Uani d . 1 . .
H H4 0.9450 0.1903 1.0964 0.059 Uiso calc R 1 . .

loop_
_atom_site_aniso_label
_atom_site_aniso_U_11
_atom_site_aniso_U_22
_atom_site_aniso_U_33
_atom_site_aniso_U_12
_atom_site_aniso_U_13
_atom_site_aniso_U_23
Zn1 0.03347(19) 0.0393(2) 0.0397(2) 0.00120(15) -0.00453(14) -0.01878(17)
Br2 0.0683(3) 0.0393(2) 0.0545(2) 0.00334(18) -0.00494(19) -0.02253(18)
Br1 0.0635(3) 0.0628(3) 0.0887(4) -0.0252(2) -0.0112(2) -0.0232(3)
N5 0.0386(15) 0.0507(18) 0.0572(19) 0.0007(13) -0.0060(13) -0.0352(16)
N3 0.0376(14) 0.0409(16) 0.0463(16) 0.0017(12) -0.0089(12) -0.0254(13)
C7 0.0416(17) 0.0347(16) 0.0412(17) 0.0010(13) -0.0091(14) -0.0208(14)
C20 0.0408(17) 0.0304(15) 0.0355(16) -0.0001(13) -0.0045(13) -0.0167(13)
C16 0.0341(16) 0.0428(19) 0.0438(18) -0.0068(14) 0.0001(13) -0.0196(15)
C6 0.0415(17) 0.0304(15) 0.0329(15) -0.0010(13) -0.0051(12) -0.0143(13)
C17 0.0326(15) 0.0370(17) 0.0432(17) -0.0034(13) -0.0016(13) -0.0213(14)
N6 0.0410(15) 0.0462(17) 0.0352(14) 0.0037(13) -0.0065(11) -0.0209(13)
N2 0.0347(13) 0.0361(14) 0.0325(13) -0.0015(11) -0.0033(10) -0.0171(11)
C8 0.0427(18) 0.046(2) 0.0423(18) -0.0025(15) -0.0101(14) -0.0226(16)
C19 0.0357(15) 0.0329(16) 0.0375(16) -0.0008(12) -0.0026(12) -0.0201(13)
C5 0.0475(18) 0.0317(16) 0.0321(15) -0.0049(14) -0.0008(13) -0.0124(13)
C18 0.0331(15) 0.0352(16) 0.0409(17) -0.0011(13) -0.0040(12) -0.0202(14)
N4 0.0570(19) 0.0462(18) 0.0403(16) -0.0087(15) -0.0024(13) -0.0240(14)
N1 0.0447(17) 0.057(2) 0.0392(16) -0.0019(14) 0.0025(13) -0.0222(15)
C13 0.054(2) 0.054(2) 0.056(2) -0.0044(18) -0.0046(17) -0.037(2)
C15 0.0332(16) 0.048(2) 0.048(2) -0.0018(15) 0.0086(14) -0.0184(17)
C21 0.048(2) 0.044(2) 0.0414(18) -0.0037(16) 0.0009(15) -0.0192(16)
C3 0.073(3) 0.061(3) 0.0342(18) -0.024(2) 0.0111(18) -0.0161(18)
C23 0.078(3) 0.055(3) 0.0374(19) 0.002(2) -0.0141(19) -0.0172(18)
C12 0.077(3) 0.063(3) 0.054(2) -0.021(2) -0.003(2) -0.035(2)
C1 0.048(2) 0.087(4) 0.051(2) 0.005(2) 0.0068(18) -0.030(2)
C22 0.071(3) 0.051(2) 0.0328(18) -0.007(2) 0.0037(17) -0.0168(16)
C9 0.077(3) 0.065(3) 0.089(4) 0.025(3) -0.046(3) -0.049(3)
C24 0.052(2) 0.063(3) 0.045(2) 0.0123(19) -0.0168(17) -0.0246(19)
C2 0.066(3) 0.082(3) 0.046(2) -0.012(3) 0.020(2) -0.028(2)
C11 0.105(4) 0.097(4) 0.082(4) -0.007(4) -0.044(3) -0.054(3)
C10 0.110(5) 0.094(5) 0.113(5) 0.028(4) -0.079(4) -0.053(4)
C14 0.053(2) 0.047(2) 0.048(2) -0.0031(17) 0.0114(16) -0.0272(17)
C4 0.058(2) 0.056(2) 0.0307(17) -0.0159(19) -0.0017(15) -0.0132(16)

loop_
_atom_type_symbol
_atom_type_description
_atom_type_scat_dispersion_real
_atom_type_scat_dispersion_imag
_atom_type_scat_source
C C 0.0033 0.0016 'International Tables Vol C Tables 4.2.6.8 and 6.1.1.4'
H H 0.0000 0.0000 'International Tables Vol C Tables 4.2.6.8 and 6.1.1.4'
N N 0.0061 0.0033 'International Tables Vol C Tables 4.2.6.8 and 6.1.1.4'
O O 0.0106 0.0060 'International Tables Vol C Tables 4.2.6.8 and 6.1.1.4'
Zn Zn 0.2839 1.4301 'International Tables Vol C Tables 4.2.6.8 and 6.1.1.4'
Br Br -0.2901 2.4595 'International Tables Vol C Tables 4.2.6.8 and 6.1.1.4'

loop_
_geom_angle_atom_site_label_1
_geom_angle_atom_site_label_2
_geom_angle_atom_site_label_3
_geom_angle_site_symmetry_1
_geom_angle_site_symmetry_3
_geom_angle
_geom_angle_publ_flag
N2 Zn1 N6 . . 73.75(10) y
N2 Zn1 N1 . . 72.96(11) y
N6 Zn1 N1 . . 146.71(11) y
N2 Zn1 Br1 . . 125.38(8) y
N6 Zn1 Br1 . . 102.12(9) y
N1 Zn1 Br1 . . 97.43(10) y
N2 Zn1 Br2 . . 118.61(8) y
N6 Zn1 Br2 . . 97.55(9) y
N1 Zn1 Br2 . . 97.76(10) y
Br1 Zn1 Br2 . . 115.93(2) y
C13 N5 C17 . . 117.3(3) ?
C7 N3 C18 . . 120.4(3) ?
N3 C7 C6 . . 119.5(3) ?
N3 C7 C8 . . 116.7(3) ?
C6 C7 C8 . . 123.8(3) ?
N6 C20 C21 . . 122.2(3) ?
N6 C20 C19 . . 114.2(3) ?
C21 C20 C19 . . 123.5(3) ?
C15 C16 C17 . . 118.4(3) ?
C15 C16 H16 . . 120.8 ?
C17 C16 H16 . . 120.8 ?
N2 C6 C7 . . 117.2(3) ?
N2 C6 C5 . . 114.1(3) ?
C7 C6 C5 . . 128.7(3) ?
N5 C17 C16 . . 123.0(3) ?
N5 C17 C18 . . 115.8(3) ?
C16 C17 C18 . . 120.9(3) ?
C20 N6 C24 . . 118.6(3) ?
C20 N6 Zn1 . . 117.8(2) ?
C24 N6 Zn1 . . 122.1(3) ?
C19 N2 C6 . . 121.7(3) ?
C19 N2 Zn1 . . 118.5(2) ?
C6 N2 Zn1 . . 119.7(2) ?
N4 C8 C9 . . 123.8(4) ?
N4 C8 C7 . . 114.3(3) ?
C9 C8 C7 . . 121.9(4) ?
N2 C19 C18 . . 117.6(3) ?
N2 C19 C20 . . 113.7(3) ?
C18 C19 C20 . . 128.6(3) ?
N1 C5 C4 . . 121.3(3) ?
N1 C5 C6 . . 114.6(3) ?
C4 C5 C6 . . 124.1(3) ?
N3 C18 C19 . . 118.8(3) ?
N3 C18 C17 . . 115.5(3) ?
C19 C18 C17 . . 125.6(3) ?
C8 N4 C12 . . 117.2(4) ?
C5 N1 C1 . . 119.2(3) ?
C5 N1 Zn1 . . 118.2(2) ?
C1 N1 Zn1 . . 122.6(3) ?
N5 C13 C14 . . 123.5(4) ?
N5 C13 H13 . . 118.3 ?
C14 C13 H13 . . 118.3 ?
C16 C15 C14 . . 119.5(3) ?
C16 C15 H15 . . 120.2 ?
C14 C15 H15 . . 120.2 ?
C22 C21 C20 . . 118.0(4) ?
C22 C21 H21 . . 121.0 ?
C20 C21 H21 . . 121.0 ?
C2 C3 C4 . . 119.8(4) ?
C2 C3 H3 . . 120.1 ?
C4 C3 H3 . . 120.1 ?
C24 C23 C22 . . 118.8(4) ?
C24 C23 H23 . . 120.6 ?
C22 C23 H23 . . 120.6 ?
N4 C12 C11 . . 123.1(4) ?
N4 C12 H12 . . 118.4 ?
C11 C12 H12 . . 118.4 ?
N1 C1 C2 . . 122.4(4) ?
N1 C1 H1 . . 118.8 ?
C2 C1 H1 . . 118.8 ?
C23 C22 C21 . . 119.9(4) ?
C23 C22 H22 . . 120.0 ?
C21 C22 H22 . . 120.0 ?
C8 C9 C10 . . 116.9(5) ?
C8 C9 H9 . . 121.6 ?
C10 C9 H9 . . 121.6 ?
N6 C24 C23 . . 122.4(4) ?
N6 C24 H24 . . 118.8 ?
C23 C24 H24 . . 118.8 ?
C3 C2 C1 . . 118.0(4) ?
C3 C2 H2 . . 121.0 ?
C1 C2 H2 . . 121.0 ?
C12 C11 C10 . . 119.3(4) ?
C12 C11 H11 . . 120.3 ?
C10 C11 H11 . . 120.3 ?
C11 C10 C9 . . 119.6(5) ?
C11 C10 H10 . . 120.2 ?
C9 C10 H10 . . 120.2 ?
C15 C14 C13 . . 118.2(3) ?
C15 C14 H14 . . 120.9 ?
C13 C14 H14 . . 120.9 ?
C3 C4 C5 . . 119.1(4) ?
C3 C4 H4 . . 120.4 ?
C5 C4 H4 . . 120.4 ?

loop_
_geom_bond_atom_site_label_1
_geom_bond_atom_site_label_2
_geom_bond_site_symmetry_2
_geom_bond_distance
_geom_bond_publ_flag
Zn1 N2 . 2.151(3) y
Zn1 N6 . 2.177(3) y
Zn1 N1 . 2.202(3) y
Zn1 Br1 . 2.3692(7) y
Zn1 Br2 . 2.3880(6) y
N5 C13 . 1.330(5) ?
N5 C17 . 1.339(4) ?
N3 C7 . 1.330(4) ?
N3 C18 . 1.339(4) ?
C7 C6 . 1.403(5) ?
C7 C8 . 1.487(5) ?
C20 N6 . 1.336(4) ?
C20 C21 . 1.392(5) ?
C20 C19 . 1.488(4) ?
C16 C15 . 1.371(5) ?
C16 C17 . 1.392(5) ?
C16 H16 . 0.9300 ?
C6 N2 . 1.344(4) ?
C6 C5 . 1.481(5) ?
C17 C18 . 1.477(4) ?
N6 C24 . 1.351(5) ?
N2 C19 . 1.341(4) ?
C8 N4 . 1.333(5) ?
C8 C9 . 1.379(6) ?
C19 C18 . 1.404(4) ?
C5 N1 . 1.334(5) ?
C5 C4 . 1.382(5) ?
N4 C12 . 1.338(5) ?
N1 C1 . 1.335(5) ?
C13 C14 . 1.388(6) ?
C13 H13 . 0.9300 ?
C15 C14 . 1.376(6) ?
C15 H15 . 0.9300 ?
C21 C22 . 1.388(6) ?
C21 H21 . 0.9300 ?
C3 C2 . 1.363(7) ?
C3 C4 . 1.381(6) ?
C3 H3 . 0.9300 ?
C23 C24 . 1.372(6) ?
C23 C22 . 1.372(7) ?
C23 H23 . 0.9300 ?
C12 C11 . 1.357(8) ?
C12 H12 . 0.9300 ?
C1 C2 . 1.392(6) ?
C1 H1 . 0.9300 ?
C22 H22 . 0.9300 ?
C9 C10 . 1.394(7) ?
C9 H9 . 0.9300 ?
C24 H24 . 0.9300 ?
C2 H2 . 0.9300 ?
C11 C10 . 1.359(9) ?
C11 H11 . 0.9300 ?
C10 H10 . 0.9300 ?
C14 H14 . 0.9300 ?
C4 H4 . 0.9300 ?

loop_
_geom_hbond_atom_site_label_D
_geom_hbond_atom_site_label_H
_geom_hbond_atom_site_label_A
_geom_hbond_site_symmetry_A
_geom_hbond_distance_DH
_geom_hbond_distance_HA
_geom_hbond_distance_DA
_geom_hbond_angle_DHA
_geom_hbond_publ_flag
C11 H11 Br2 2_767 0.93 2.88 3.791(7) 166 yes

loop_
_geom_torsion_atom_site_label_1
_geom_torsion_atom_site_label_2
_geom_torsion_atom_site_label_3
_geom_torsion_atom_site_label_4
_geom_torsion_site_symmetry_1
_geom_torsion_site_symmetry_2
_geom_torsion_site_symmetry_3
_geom_torsion_site_symmetry_4
_geom_torsion
_geom_torsion_publ_flag
C18 N3 C7 C6 . . . . 11.8(5) ?
C18 N3 C7 C8 . . . . -166.3(3) ?
N3 C7 C6 N2 . . . . -20.0(5) ?
C8 C7 C6 N2 . . . . 157.9(3) ?
N3 C7 C6 C5 . . . . 159.1(4) ?
C8 C7 C6 C5 . . . . -22.9(6) ?
C13 N5 C17 C16 . . . . -1.5(6) ?
C13 N5 C17 C18 . . . . -176.1(4) ?
C15 C16 C17 N5 . . . . -0.5(6) ?
C15 C16 C17 C18 . . . . 173.9(3) ?
C21 C20 N6 C24 . . . . 2.2(6) ?
C19 C20 N6 C24 . . . . 177.5(3) ?
C21 C20 N6 Zn1 . . . . -164.1(3) ?
C19 C20 N6 Zn1 . . . . 11.1(4) ?
N2 Zn1 N6 C20 . . . . -3.2(3) ?
N1 Zn1 N6 C20 . . . . -2.2(4) ?
Br1 Zn1 N6 C20 . . . . -126.8(3) ?
Br2 Zn1 N6 C20 . . . . 114.5(3) ?
N2 Zn1 N6 C24 . . . . -169.0(4) ?
N1 Zn1 N6 C24 . . . . -168.1(3) ?
Br1 Zn1 N6 C24 . . . . 67.3(3) ?
Br2 Zn1 N6 C24 . . . . -51.3(3) ?
C7 C6 N2 C19 . . . . 7.8(5) ?
C5 C6 N2 C19 . . . . -171.5(3) ?
C7 C6 N2 Zn1 . . . . -173.3(2) ?
C5 C6 N2 Zn1 . . . . 7.5(4) ?
N6 Zn1 N2 C19 . . . . -6.5(3) ?
N1 Zn1 N2 C19 . . . . 174.1(3) ?
Br1 Zn1 N2 C19 . . . . 87.0(3) ?
Br2 Zn1 N2 C19 . . . . -96.3(2) ?
N6 Zn1 N2 C6 . . . . 174.5(3) ?
N1 Zn1 N2 C6 . . . . -4.9(3) ?
Br1 Zn1 N2 C6 . . . . -92.0(3) ?
Br2 Zn1 N2 C6 . . . . 84.7(3) ?
N3 C7 C8 N4 . . . . 135.7(4) ?
C6 C7 C8 N4 . . . . -42.3(5) ?
N3 C7 C8 C9 . . . . -43.4(6) ?
C6 C7 C8 C9 . . . . 138.6(5) ?
C6 N2 C19 C18 . . . . 11.8(5) ?
Zn1 N2 C19 C18 . . . . -167.2(2) ?
C6 N2 C19 C20 . . . . -167.0(3) ?
Zn1 N2 C19 C20 . . . . 14.1(4) ?
N6 C20 C19 N2 . . . . -16.2(4) ?
C21 C20 C19 N2 . . . . 159.0(3) ?
N6 C20 C19 C18 . . . . 165.2(4) ?
C21 C20 C19 C18 . . . . -19.6(6) ?
N2 C6 C5 N1 . . . . -5.9(5) ?
C7 C6 C5 N1 . . . . 174.9(4) ?
N2 C6 C5 C4 . . . . 172.3(4) ?
C7 C6 C5 C4 . . . . -6.9(6) ?
C7 N3 C18 C19 . . . . 8.3(5) ?
C7 N3 C18 C17 . . . . -168.8(3) ?
N2 C19 C18 N3 . . . . -20.2(5) ?
C20 C19 C18 N3 . . . . 158.3(3) ?
N2 C19 C18 C17 . . . . 156.6(3) ?
C20 C19 C18 C17 . . . . -24.9(6) ?
N5 C17 C18 N3 . . . . 149.6(3) ?
C16 C17 C18 N3 . . . . -25.1(5) ?
N5 C17 C18 C19 . . . . -27.2(5) ?
C16 C17 C18 C19 . . . . 158.1(4) ?
C9 C8 N4 C12 . . . . -1.2(7) ?
C7 C8 N4 C12 . . . . 179.7(4) ?
C4 C5 N1 C1 . . . . 1.6(6) ?
C6 C5 N1 C1 . . . . 179.8(4) ?
C4 C5 N1 Zn1 . . . . -176.4(3) ?
C6 C5 N1 Zn1 . . . . 1.9(4) ?
N2 Zn1 N1 C5 . . . . 1.4(3) ?
N6 Zn1 N1 C5 . . . . 0.4(4) ?
Br1 Zn1 N1 C5 . . . . 126.2(3) ?
Br2 Zn1 N1 C5 . . . . -116.2(3) ?
N2 Zn1 N1 C1 . . . . -176.5(4) ?
N6 Zn1 N1 C1 . . . . -177.5(4) ?
Br1 Zn1 N1 C1 . . . . -51.7(4) ?
Br2 Zn1 N1 C1 . . . . 65.9(4) ?
C17 N5 C13 C14 . . . . 2.1(7) ?
C17 C16 C15 C14 . . . . 1.9(6) ?
N6 C20 C21 C22 . . . . -2.2(6) ?
C19 C20 C21 C22 . . . . -177.1(4) ?
C8 N4 C12 C11 . . . . -1.1(7) ?
C5 N1 C1 C2 . . . . 1.6(8) ?
Zn1 N1 C1 C2 . . . . 179.5(4) ?
C24 C23 C22 C21 . . . . 0.5(7) ?
C20 C21 C22 C23 . . . . 0.8(6) ?
N4 C8 C9 C10 . . . . 2.2(9) ?
C7 C8 C9 C10 . . . . -178.8(6) ?
C20 N6 C24 C23 . . . . -0.8(7) ?
Zn1 N6 C24 C23 . . . . 164.9(4) ?
C22 C23 C24 N6 . . . . -0.5(7) ?
C4 C3 C2 C1 . . . . 1.6(8) ?
N1 C1 C2 C3 . . . . -3.2(8) ?
N4 C12 C11 C10 . . . . 2.2(10) ?
C12 C11 C10 C9 . . . . -1.1(12) ?
C8 C9 C10 C11 . . . . -1.0(12) ?
C16 C15 C14 C13 . . . . -1.4(6) ?
N5 C13 C14 C15 . . . . -0.7(7) ?
C2 C3 C4 C5 . . . . 1.3(7) ?
N1 C5 C4 C3 . . . . -3.1(6) ?
C6 C5 C4 C3 . . . . 178.9(4) ?
